data_2019430
loop_
_publ_author_name
'Makongo, Julien P. A.'
'Bobev, Svilen'

_publ_section_title
;
 The series <i>RE</i>~5~Li~2~Sn~7~ (<i>RE</i> = Ce, Pr, Nd, Sm) revisited:
 crystal structure of <i>RE</i>~5~Li~2{-~<i>x</i>}Sn~7+<i>x~</i> [0
 {\/leq} <i>x</i> {\/leq} 0.03(1)]
;
_journal_coeditor_code KU3114
_journal_issue 1
_journal_name_full 'Acta Crystallographica Section C'
_journal_page_first 2
_journal_page_last 6
_journal_paper_doi 10.1107/S2053229613029604
_journal_volume 70
_journal_year 2014
_chemical_formula_iupac 'Nd5 Li1.99 Sn7.01'
_chemical_formula_moiety 'Nd5 Li1.99 Sn7.01'
_chemical_formula_sum 'Li1.99 Nd5 Sn7.01'
_chemical_formula_weight 1567.03
_chemical_name_systematic
;
Pentaneodymium dilithium heptastannide
;
_space_group_IT_number 19
_symmetry_cell_setting orthorhombic
_symmetry_space_group_name_Hall 'P 2ac 2ab'
_symmetry_space_group_name_H-M 'P 21 21 21'
_atom_sites_solution_primary direct
_atom_sites_solution_secondary difmap
_audit_creation_method SHELXL-97
_cell_angle_alpha 90.00
_cell_angle_beta 90.00
_cell_angle_gamma 90.00
_cell_formula_units_Z 4
_cell_length_a 6.2109(6)
_cell_length_b 13.6894(14)
_cell_length_c 17.2868(17)
_cell_measurement_reflns_used 1018
_cell_measurement_temperature 200(2)
_cell_measurement_theta_max 28.26
_cell_measurement_theta_min 3.79
_cell_volume 1469.8(3)
_computing_cell_refinement 'SMART (Bruker, 2002)'
_computing_data_collection 'SMART (Bruker, 2002)'
_computing_data_reduction 'SAINT (Bruker, 2002)'
_computing_molecular_graphics 'DIAMOND (Brandenburg, 2006)'
_computing_publication_material 'SHELXTL (Sheldrick, 2008)'
_computing_structure_refinement 'SHELXL97 (Sheldrick, 2008)'
_computing_structure_solution 'SIR92 (Altomare <i>et al.</i>, 1999)'
_diffrn_ambient_temperature 200(2)
_diffrn_measured_fraction_theta_full 0.943
_diffrn_measured_fraction_theta_max 0.943
_diffrn_measurement_device_type 'Bruker SMART APEX CCD'
_diffrn_measurement_method \w
_diffrn_radiation_monochromator graphite
_diffrn_radiation_source 'fine-focus sealed tube'
_diffrn_radiation_type MoK\a
_diffrn_radiation_wavelength 0.71073
_diffrn_reflns_av_R_equivalents 0.0294
_diffrn_reflns_av_sigmaI/netI 0.0282
_diffrn_reflns_limit_h_max 8
_diffrn_reflns_limit_h_min -8
_diffrn_reflns_limit_k_max 17
_diffrn_reflns_limit_k_min -17
_diffrn_reflns_limit_l_max 20
_diffrn_reflns_limit_l_min -20
_diffrn_reflns_number 9538
_diffrn_reflns_theta_full 27.49
_diffrn_reflns_theta_max 27.49
_diffrn_reflns_theta_min 1.90
_exptl_absorpt_coefficient_mu 28.939
_exptl_absorpt_correction_T_max 0.5953
_exptl_absorpt_correction_T_min 0.2549
_exptl_absorpt_correction_type multi-scan
_exptl_absorpt_process_details '(SADABS; Sheldrick, 2008)'
_exptl_crystal_colour silver
_exptl_crystal_density_diffrn 7.082
_exptl_crystal_density_method 'not measured'
_exptl_crystal_description block
_exptl_crystal_F_000 2626
_exptl_crystal_size_max 0.07
_exptl_crystal_size_mid 0.02
_exptl_crystal_size_min 0.02
_refine_diff_density_max 1.462
_refine_diff_density_min -1.510
_refine_ls_abs_structure_details 'Flack (1983), 875 Friedel pairs'
_refine_ls_abs_structure_Flack 0.0(3)
_refine_ls_extinction_coef 0.00041(3)
_refine_ls_extinction_expression Fc^*^=kFc[1+0.001xFc^2^\l^3^/sin(2\q)]^-1/4^
_refine_ls_extinction_method 'SHELXL97 (Sheldrick, 2008)'
_refine_ls_goodness_of_fit_ref 1.027
_refine_ls_matrix_type full
_refine_ls_number_parameters 119
_refine_ls_number_reflns 2715
_refine_ls_number_restraints 0
_refine_ls_restrained_S_all 1.027
_refine_ls_R_factor_all 0.0273
_refine_ls_R_factor_gt 0.0247
_refine_ls_shift/su_max 0.001
_refine_ls_shift/su_mean 0.000
_refine_ls_structure_factor_coef Fsqd
_refine_ls_weighting_details 'calc w=1/[\s^2^(Fo^2^)+(0.0360P)^2^] where P=(Fo^2^+2Fc^2^)/3'
_refine_ls_weighting_scheme calc
_refine_ls_wR_factor_gt 0.0578
_refine_ls_wR_factor_ref 0.0589
_reflns_number_gt 2538
_reflns_number_total 2715
_reflns_threshold_expression I>2sigma(I)
_cod_data_source_file ku3114sup1.cif
_cod_data_source_block Nd5Li2Sn7
_cod_database_code 2019430

loop_
_symmetry_equiv_pos_as_xyz
'x, y, z'
'-x+1/2, -y, z+1/2'
'-x, y+1/2, -z+1/2'
'x+1/2, -y+1/2, -z'

loop_
_atom_site_type_symbol
_atom_site_label
_atom_site_fract_x
_atom_site_fract_y
_atom_site_fract_z
_atom_site_U_iso_or_equiv
_atom_site_adp_type
_atom_site_calc_flag
_atom_site_refinement_flags
_atom_site_occupancy
_atom_site_symmetry_multiplicity
Nd Nd1 0.14447(10) 0.49824(4) 0.26344(3) 0.01132(13) Uani d . 1 1
Nd Nd2 0.35820(10) 0.18045(4) 0.54046(3) 0.01083(13) Uani d . 1 1
Nd Nd3 0.36331(11) 0.17650(4) 0.21710(3) 0.01199(14) Uani d . 1 1
Nd Nd4 0.63969(11) 0.00188(4) 0.01791(3) 0.01130(13) Uani d . 1 1
Nd Nd5 0.64796(8) 0.42427(4) 0.12308(4) 0.01151(12) Uani d . 1 1
Sn Sn1 0.09497(10) 0.12142(5) 0.37872(5) 0.01104(15) Uani d . 1 1
Sn Sn2 0.13715(11) 0.34838(5) 0.12257(5) 0.01198(15) Uani d . 1 1
Sn Sn3 0.13712(14) 0.06203(5) 0.06571(4) 0.01246(16) Uani d . 1 1
Sn Sn4 0.15027(14) 0.05664(5) 0.68811(4) 0.01256(16) Uani d . 1 1
Sn Sn5 0.19759(11) 0.69035(5) 0.37171(5) 0.01317(16) Uani d . 1 1
Sn Sn6 0.32785(11) 0.31259(5) 0.37827(5) 0.01271(15) Uani d . 1 1
Sn Sn7 0.61243(10) 0.12672(5) 0.37884(5) 0.01097(15) Uani d . 1 1
Li Li1 0.121(3) 0.7669(11) 0.2294(9) 0.010 Uiso d P 0.994(2) 1
Sn Sn 0.121(3) 0.7669(11) 0.2294(9) 0.010 Uiso d P 0.006(2) 1
Li Li2 0.421(3) 0.2320(13) 0.0205(10) 0.009(4) Uiso d . 1 1

loop_
_atom_site_aniso_label
_atom_site_aniso_U_11
_atom_site_aniso_U_22
_atom_site_aniso_U_33
_atom_site_aniso_U_12
_atom_site_aniso_U_13
_atom_site_aniso_U_23
Nd1 0.0101(3) 0.0117(3) 0.0122(3) 0.0002(3) -0.0004(3) -0.0005(2)
Nd2 0.0100(3) 0.0115(3) 0.0110(3) 0.0001(3) 0.0000(3) 0.0006(2)
Nd3 0.0113(3) 0.0127(3) 0.0120(3) 0.0001(3) 0.0000(3) 0.0005(2)
Nd4 0.0101(3) 0.0119(3) 0.0120(3) 0.0002(3) -0.0004(3) 0.0004(2)
Nd5 0.0106(2) 0.0115(2) 0.0123(3) 0.0003(2) 0.0000(3) 0.0002(3)
Sn1 0.0097(3) 0.0111(3) 0.0123(4) -0.0004(2) 0.0000(3) -0.0003(4)
Sn2 0.0110(3) 0.0126(3) 0.0123(4) 0.0001(3) 0.0002(4) -0.0003(3)
Sn3 0.0105(4) 0.0145(3) 0.0124(4) 0.0001(4) 0.0003(3) -0.0008(3)
Sn4 0.0109(4) 0.0147(3) 0.0121(4) -0.0001(4) -0.0007(3) 0.0019(3)
Sn5 0.0143(3) 0.0118(3) 0.0135(4) -0.0003(3) 0.0014(3) 0.0002(4)
Sn6 0.0135(3) 0.0112(3) 0.0134(4) -0.0009(3) 0.0015(4) -0.0004(3)
Sn7 0.0093(3) 0.0122(3) 0.0114(4) -0.0004(3) -0.0005(4) -0.0008(3)

loop_
_atom_type_symbol
_atom_type_description
_atom_type_scat_dispersion_real
_atom_type_scat_dispersion_imag
_atom_type_scat_source
Li Li -0.0003 0.0001 'International Tables Vol C Tables 4.2.6.8 and 6.1.1.4'
Sn Sn -0.6537 1.4246 'International Tables Vol C Tables 4.2.6.8 and 6.1.1.4'
Nd Nd -0.1943 3.0179 'International Tables Vol C Tables 4.2.6.8 and 6.1.1.4'

loop_
_geom_angle_atom_site_label_1
_geom_angle_atom_site_label_2
_geom_angle_atom_site_label_3
_geom_angle_site_symmetry_1
_geom_angle_site_symmetry_3
_geom_angle
Sn2 Nd1 Sn5 . . 164.73(3)
Sn2 Nd1 Sn4 . 4_456 91.98(2)
Sn5 Nd1 Sn4 . 4_456 97.70(2)
Sn2 Nd1 Sn1 . 3 75.85(2)
Sn5 Nd1 Sn1 . 3 93.48(2)
Sn4 Nd1 Sn1 4_456 3 83.46(2)
Sn2 Nd1 Sn4 . 4_556 93.46(2)
Sn5 Nd1 Sn4 . 4_556 86.67(2)
Sn4 Nd1 Sn4 4_456 4_556 140.17(3)
Sn1 Nd1 Sn4 3 4_556 136.01(3)
Sn2 Nd1 Sn7 . 3_655 77.59(2)
Sn5 Nd1 Sn7 . 3_655 87.28(3)
Sn4 Nd1 Sn7 4_456 3_655 136.51(3)
Sn1 Nd1 Sn7 3 3_655 53.064(18)
Sn4 Nd1 Sn7 4_556 3_655 83.06(2)
Sn2 Nd1 Sn6 . . 88.28(2)
Sn5 Nd1 Sn6 . . 103.51(3)
Sn4 Nd1 Sn6 4_456 . 89.61(2)
Sn1 Nd1 Sn6 3 . 162.39(3)
Sn4 Nd1 Sn6 4_556 . 51.206(19)
Sn7 Nd1 Sn6 3_655 . 131.32(3)
Sn2 Nd1 Sn3 . 3 142.14(3)
Sn5 Nd1 Sn3 . 3 50.90(2)
Sn4 Nd1 Sn3 4_456 3 51.64(2)
Sn1 Nd1 Sn3 3 3 105.66(3)
Sn4 Nd1 Sn3 4_556 3 108.13(2)
Sn7 Nd1 Sn3 3_655 3 134.36(3)
Sn6 Nd1 Sn3 . 3 82.17(2)
Sn2 Nd1 Sn . 3_545 56.6(3)
Sn5 Nd1 Sn . 3_545 138.2(3)
Sn4 Nd1 Sn 4_456 3_545 49.8(3)
Sn1 Nd1 Sn 3 3_545 105.6(3)
Sn4 Nd1 Sn 4_556 3_545 103.0(3)
Sn7 Nd1 Sn 3_655 3_545 133.8(3)
Sn6 Nd1 Sn . 3_545 58.3(3)
Sn3 Nd1 Sn 3 3_545 87.8(3)
Sn2 Nd1 Li1 . 3_545 56.6(3)
Sn5 Nd1 Li1 . 3_545 138.2(3)
Sn4 Nd1 Li1 4_456 3_545 49.8(3)
Sn1 Nd1 Li1 3 3_545 105.6(3)
Sn4 Nd1 Li1 4_556 3_545 103.0(3)
Sn7 Nd1 Li1 3_655 3_545 133.8(3)
Sn6 Nd1 Li1 . 3_545 58.3(3)
Sn3 Nd1 Li1 3 3_545 87.8(3)
Sn Nd1 Li1 3_545 3_545 0.0(7)
Sn2 Nd1 Li1 . . 120.9(2)
Sn5 Nd1 Li1 . . 45.2(2)
Sn4 Nd1 Li1 4_456 . 103.3(2)
Sn1 Nd1 Li1 3 . 50.7(2)
Sn4 Nd1 Li1 4_556 . 107.4(2)
Sn7 Nd1 Li1 3_655 . 52.4(2)
Sn6 Nd1 Li1 . . 146.9(2)
Sn3 Nd1 Li1 3 . 82.5(2)
Sn Nd1 Li1 3_545 . 149.55(10)
Li1 Nd1 Li1 3_545 . 149.55(10)
Sn2 Nd1 Nd3 . 3_655 118.49(2)
Sn5 Nd1 Nd3 . 3_655 50.775(18)
Sn4 Nd1 Nd3 4_456 3_655 148.43(2)
Sn1 Nd1 Nd3 3 3_655 95.52(2)
Sn4 Nd1 Nd3 4_556 3_655 52.073(19)
Sn7 Nd1 Nd3 3_655 3_655 52.483(19)
Sn6 Nd1 Nd3 . 3_655 98.79(2)
Sn3 Nd1 Nd3 3 3_655 99.20(2)
Sn Nd1 Nd3 3_545 3_655 155.1(3)
Li1 Nd1 Nd3 3_545 3_655 155.1(3)
Li1 Nd1 Nd3 . 3_655 55.3(2)
Sn6 Nd2 Sn7 4_556 . 86.72(3)
Sn6 Nd2 Sn4 4_556 . 91.83(3)
Sn7 Nd2 Sn4 . . 136.37(3)
Sn6 Nd2 Sn1 4_556 . 144.24(3)
Sn7 Nd2 Sn1 . . 58.00(2)
Sn4 Nd2 Sn1 . . 109.23(3)
Sn6 Nd2 Sn 4_556 2_565 62.3(3)
Sn7 Nd2 Sn . 2_565 149.0(3)
Sn4 Nd2 Sn . 2_565 51.4(3)
Sn1 Nd2 Sn . 2_565 152.7(3)
Sn6 Nd2 Li1 4_556 2_565 62.3(3)
Sn7 Nd2 Li1 . 2_565 149.0(3)
Sn4 Nd2 Li1 . 2_565 51.4(3)
Sn1 Nd2 Li1 . 2_565 152.7(3)
Sn Nd2 Li1 2_565 2_565 0.0(6)
Sn6 Nd2 Sn6 4_556 . 113.50(3)
Sn7 Nd2 Sn6 . . 55.67(2)
Sn4 Nd2 Sn6 . . 153.90(3)
Sn1 Nd2 Sn6 . . 53.18(2)
Sn Nd2 Sn6 2_565 . 134.8(3)
Li1 Nd2 Sn6 2_565 . 134.8(3)
Sn6 Nd2 Sn3 4_556 2 87.98(2)
Sn7 Nd2 Sn3 . 2 83.40(2)
Sn4 Nd2 Sn3 . 2 52.98(2)
Sn1 Nd2 Sn3 . 2 82.73(2)
Sn Nd2 Sn3 2_565 2 94.9(3)
Li1 Nd2 Sn3 2_565 2 94.9(3)
Sn6 Nd2 Sn3 . 2 130.28(2)
Sn6 Nd2 Sn7 4_556 4_456 101.91(2)
Sn7 Nd2 Sn7 . 4_456 138.35(2)
Sn4 Nd2 Sn7 . 4_456 84.55(2)
Sn1 Nd2 Sn7 . 4_456 108.43(2)
Sn Nd2 Sn7 2_565 4_456 56.1(3)
Li1 Nd2 Sn7 2_565 4_456 56.1(3)
Sn6 Nd2 Sn7 . 4_456 84.10(2)
Sn3 Nd2 Sn7 2 4_456 136.90(3)
Sn6 Nd2 Sn1 4_556 4_556 53.595(19)
Sn7 Nd2 Sn1 . 4_556 108.71(2)
Sn4 Nd2 Sn1 . 4_556 105.08(3)
Sn1 Nd2 Sn1 . 4_556 138.77(2)
Sn Nd2 Sn1 2_565 4_556 53.7(3)
Li1 Nd2 Sn1 2_565 4_556 53.7(3)
Sn6 Nd2 Sn1 . 4_556 86.39(2)
Sn3 Nd2 Sn1 2 4_556 137.42(3)
Sn7 Nd2 Sn1 4_456 4_556 52.816(18)
Sn6 Nd2 Sn6 4_556 4_456 131.09(3)
Sn7 Nd2 Sn6 . 4_456 141.23(3)
Sn4 Nd2 Sn6 . 4_456 49.86(2)
Sn1 Nd2 Sn6 . 4_456 83.37(2)
Sn Nd2 Sn6 2_565 4_456 69.4(3)
Li1 Nd2 Sn6 2_565 4_456 69.4(3)
Sn6 Nd2 Sn6 . 4_456 105.23(3)
Sn3 Nd2 Sn6 2 4_456 89.04(2)
Sn7 Nd2 Sn6 4_456 4_456 52.939(18)
Sn1 Nd2 Sn6 4_556 4_456 102.48(2)
Sn6 Nd2 Nd2 4_556 4_456 149.08(3)
Sn7 Nd2 Nd2 . 4_456 100.75(3)
Sn4 Nd2 Nd2 . 4_456 102.41(2)
Sn1 Nd2 Nd2 . 4_456 55.117(19)
Sn Nd2 Nd2 2_565 4_456 106.0(3)
Li1 Nd2 Nd2 2_565 4_456 106.0(3)
Sn6 Nd2 Nd2 . 4_456 52.43(2)
Sn3 Nd2 Nd2 2 4_456 122.51(2)
Sn7 Nd2 Nd2 4_456 4_456 53.33(2)
Sn1 Nd2 Nd2 4_556 4_456 95.89(3)
Sn6 Nd2 Nd2 4_456 4_456 52.830(15)
Sn5 Nd3 Sn2 3_645 . 95.02(3)
Sn5 Nd3 Sn4 3_645 2_554 90.37(3)
Sn2 Nd3 Sn4 . 2_554 129.59(3)
Sn5 Nd3 Sn7 3_645 . 91.13(3)
Sn2 Nd3 Sn7 . . 143.18(3)
Sn4 Nd3 Sn7 2_554 . 86.51(2)
Sn5 Nd3 Sn1 3_645 . 149.03(3)
Sn2 Nd3 Sn1 . . 112.04(3)
Sn4 Nd3 Sn1 2_554 . 83.90(2)
Sn7 Nd3 Sn1 . . 58.22(2)
Sn5 Nd3 Sn3 3_645 . 90.60(3)
Sn2 Nd3 Sn3 . . 76.16(2)
Sn4 Nd3 Sn3 2_554 . 53.66(2)
Sn7 Nd3 Sn3 . . 140.14(3)
Sn1 Nd3 Sn3 . . 109.74(3)
Sn5 Nd3 Sn6 3_645 . 115.45(3)
Sn2 Nd3 Sn6 . . 89.25(2)
Sn4 Nd3 Sn6 2_554 . 132.43(3)
Sn7 Nd3 Sn6 . . 55.73(2)
Sn1 Nd3 Sn6 . . 53.03(2)
Sn3 Nd3 Sn6 . . 151.38(3)
Sn5 Nd3 Sn 3_645 3_545 152.3(3)
Sn2 Nd3 Sn . 3_545 58.6(3)
Sn4 Nd3 Sn 2_554 3_545 112.4(3)
Sn7 Nd3 Sn . 3_545 105.3(3)
Sn1 Nd3 Sn . 3_545 53.8(3)
Sn3 Nd3 Sn . 3_545 90.7(3)
Sn6 Nd3 Sn . 3_545 60.8(3)
Sn5 Nd3 Li1 3_645 3_545 152.3(3)
Sn2 Nd3 Li1 . 3_545 58.6(3)
Sn4 Nd3 Li1 2_554 3_545 112.4(3)
Sn7 Nd3 Li1 . 3_545 105.3(3)
Sn1 Nd3 Li1 . 3_545 53.8(3)
Sn3 Nd3 Li1 . 3_545 90.7(3)
Sn6 Nd3 Li1 . 3_545 60.8(3)
Sn Nd3 Li1 3_545 3_545 0.0(5)
Sn5 Nd3 Li2 3_645 . 54.7(3)
Sn2 Nd3 Li2 . . 52.3(3)
Sn4 Nd3 Li2 2_554 . 93.8(3)
Sn7 Nd3 Li2 . . 145.8(3)
Sn1 Nd3 Li2 . . 155.8(3)
Sn3 Nd3 Li2 . . 52.2(3)
Sn6 Nd3 Li2 . . 133.8(3)
Sn Nd3 Li2 3_545 . 106.1(4)
Li1 Nd3 Li2 3_545 . 106.1(4)
Sn5 Nd3 Sn 3_645 3_645 47.4(3)
Sn2 Nd3 Sn . 3_645 105.9(3)
Sn4 Nd3 Sn 2_554 3_645 114.0(3)
Sn7 Nd3 Sn . 3_645 54.8(3)
Sn1 Nd3 Sn . 3_645 108.1(3)
Sn3 Nd3 Sn . 3_645 137.9(3)
Sn6 Nd3 Sn . 3_645 69.5(3)
Sn Nd3 Sn 3_545 3_645 127.1(5)
Li1 Nd3 Sn 3_545 3_645 127.1(5)
Li2 Nd3 Sn . 3_645 94.9(4)
Sn5 Nd3 Li1 3_645 3_645 47.4(3)
Sn2 Nd3 Li1 . 3_645 105.9(3)
Sn4 Nd3 Li1 2_554 3_645 114.0(3)
Sn7 Nd3 Li1 . 3_645 54.8(3)
Sn1 Nd3 Li1 . 3_645 108.1(3)
Sn3 Nd3 Li1 . 3_645 137.9(3)
Sn6 Nd3 Li1 . 3_645 69.5(3)
Sn Nd3 Li1 3_545 3_645 127.1(5)
Li1 Nd3 Li1 3_545 3_645 127.1(5)
Li2 Nd3 Li1 . 3_645 94.9(4)
Sn Nd3 Li1 3_645 3_645 0.0(5)
Sn6 Nd4 Sn2 3_645 4 164.51(3)
Sn6 Nd4 Sn1 3_645 2_554 91.32(2)
Sn2 Nd4 Sn1 4 2_554 76.66(2)
Sn6 Nd4 Sn3 3_645 1_655 90.15(2)
Sn2 Nd4 Sn3 4 1_655 92.01(2)
Sn1 Nd4 Sn3 2_554 1_655 136.67(3)
Sn6 Nd4 Sn3 3_645 . 96.98(2)
Sn2 Nd4 Sn3 4 . 91.46(2)
Sn1 Nd4 Sn3 2_554 . 83.85(2)
Sn3 Nd4 Sn3 1_655 . 138.82(3)
Sn6 Nd4 Sn7 3_645 2_654 86.98(2)
Sn2 Nd4 Sn7 4 2_654 78.06(2)
Sn1 Nd4 Sn7 2_554 2_654 53.711(19)
Sn3 Nd4 Sn7 1_655 2_654 83.16(2)
Sn3 Nd4 Sn7 . 2_654 137.51(3)
Sn6 Nd4 Sn5 3_645 3_645 106.72(3)
Sn2 Nd4 Sn5 4 3_645 86.58(2)
Sn1 Nd4 Sn5 2_554 3_645 160.73(3)
Sn3 Nd4 Sn5 1_655 3_645 52.11(2)
Sn3 Nd4 Sn5 . 3_645 87.21(2)
Sn7 Nd4 Sn5 2_654 3_645 132.16(3)
Sn6 Nd4 Li2 3_645 . 140.5(3)
Sn2 Nd4 Li2 4 . 54.3(3)
Sn1 Nd4 Li2 2_554 . 107.8(3)
Sn3 Nd4 Li2 1_655 . 97.9(3)
Sn3 Nd4 Li2 . . 53.1(3)
Sn7 Nd4 Li2 2_654 . 132.3(3)
Sn5 Nd4 Li2 3_645 . 53.7(3)
Sn6 Nd4 Sn4 3_645 2_554 51.30(2)
Sn2 Nd4 Sn4 4 2_554 141.10(3)
Sn1 Nd4 Sn4 2_554 2_554 105.49(3)
Sn3 Nd4 Sn4 1_655 2_554 108.92(2)
Sn3 Nd4 Sn4 . 2_554 51.21(2)
Sn7 Nd4 Sn4 2_654 2_554 135.25(3)
Sn5 Nd4 Sn4 3_645 2_554 81.67(2)
Li2 Nd4 Sn4 . 2_554 89.7(3)
Sn6 Nd4 Nd2 3_645 2_554 58.742(19)
Sn2 Nd4 Nd2 4 2_554 118.29(2)
Sn1 Nd4 Nd2 2_554 2_554 53.555(18)
Sn3 Nd4 Nd2 1_655 2_554 148.86(2)
Sn3 Nd4 Nd2 . 2_554 53.475(19)
Sn7 Nd4 Nd2 2_654 2_554 95.59(2)
Sn5 Nd4 Nd2 3_645 2_554 131.04(2)
Li2 Nd4 Nd2 . 2_554 105.4(3)
Sn4 Nd4 Nd2 2_554 2_554 51.950(17)
Sn6 Nd4 Nd1 3_645 3_645 55.458(19)
Sn2 Nd4 Nd1 4 3_645 136.87(2)
Sn1 Nd4 Nd1 2_554 3_645 146.44(2)
Sn3 Nd4 Nd1 1_655 3_645 56.945(18)
Sn3 Nd4 Nd1 . 3_645 94.73(2)
Sn7 Nd4 Nd1 2_654 3_645 121.03(2)
Sn5 Nd4 Nd1 3_645 3_645 51.291(18)
Li2 Nd4 Nd1 . 3_645 97.6(3)
Sn4 Nd4 Nd1 2_554 3_645 51.991(18)
Nd2 Nd4 Nd1 2_554 3_645 99.152(17)
Sn6 Nd4 Nd2 3_645 2_654 52.046(18)
Sn2 Nd4 Nd2 4 2_654 118.64(2)
Sn1 Nd4 Nd2 2_554 2_654 95.53(2)
Sn3 Nd4 Nd2 1_655 2_654 53.403(19)
Sn3 Nd4 Nd2 . 2_654 149.03(2)
Sn7 Nd4 Nd2 2_654 2_654 52.158(18)
Sn5 Nd4 Nd2 3_645 2_654 100.86(2)
Li2 Nd4 Nd2 . 2_654 151.3(3)
Sn4 Nd4 Nd2 2_554 2_654 100.01(2)
Nd2 Nd4 Nd2 2_554 2_654 101.741(19)
Nd1 Nd4 Nd2 3_645 2_654 68.961(14)
Sn1 Nd5 Sn7 3_655 3_655 60.87(2)
Sn1 Nd5 Sn2 3_655 1_655 78.27(2)
Sn7 Nd5 Sn2 3_655 1_655 139.14(2)
Sn1 Nd5 Sn3 3_655 4 87.21(3)
Sn7 Nd5 Sn3 3_655 4 85.97(2)
Sn2 Nd5 Sn3 1_655 4 92.02(3)
Sn1 Nd5 Sn4 3_655 4_556 86.50(3)
Sn7 Nd5 Sn4 3_655 4_556 86.76(3)
Sn2 Nd5 Sn4 1_655 4_556 91.40(3)
Sn3 Nd5 Sn4 4 4_556 172.08(2)
Sn1 Nd5 Sn2 3_655 . 138.73(2)
Sn7 Nd5 Sn2 3_655 . 77.86(2)
Sn2 Nd5 Sn2 1_655 . 142.99(3)
Sn3 Nd5 Sn2 4 . 89.75(2)
Sn4 Nd5 Sn2 4_556 . 91.81(2)
Sn1 Nd5 Sn5 3_655 3_645 132.71(2)
Sn7 Nd5 Sn5 3_655 3_645 166.38(2)
Sn2 Nd5 Sn5 1_655 3_645 54.467(18)
Sn3 Nd5 Sn5 4 3_645 95.03(2)
Sn4 Nd5 Sn5 4_556 3_645 92.77(2)
Sn2 Nd5 Sn5 . 3_645 88.55(2)
Sn1 Nd5 Li2 3_655 . 148.6(3)
Sn7 Nd5 Li2 3_655 . 116.4(3)
Sn2 Nd5 Li2 1_655 . 97.9(3)
Sn3 Nd5 Li2 4 . 61.7(3)
Sn4 Nd5 Li2 4_556 . 124.8(3)
Sn2 Nd5 Li2 . . 51.5(3)
Sn5 Nd5 Li2 3_645 . 53.4(3)
Sn1 Nd5 Sn 3_655 3_645 108.4(2)
Sn7 Nd5 Sn 3_655 3_645 135.9(3)
Sn2 Nd5 Sn 1_655 3_645 55.7(3)
Sn3 Nd5 Sn 4 3_645 137.9(3)
Sn4 Nd5 Sn 4_556 3_645 49.2(3)
Sn2 Nd5 Sn . 3_645 101.1(2)
Sn5 Nd5 Sn 3_645 3_645 45.6(3)
Li2 Nd5 Sn . 3_645 94.0(4)
Sn1 Nd5 Li1 3_655 3_645 108.4(2)
Sn7 Nd5 Li1 3_655 3_645 135.9(3)
Sn2 Nd5 Li1 1_655 3_645 55.7(3)
Sn3 Nd5 Li1 4 3_645 137.9(3)
Sn4 Nd5 Li1 4_556 3_645 49.2(3)
Sn2 Nd5 Li1 . 3_645 101.1(2)
Sn5 Nd5 Li1 3_645 3_645 45.6(3)
Li2 Nd5 Li1 . 3_645 94.0(4)
Sn Nd5 Li1 3_645 3_645 0.0(7)
Sn1 Nd5 Li2 3_655 4 105.0(3)
Sn7 Nd5 Li2 3_655 4 136.5(3)
Sn2 Nd5 Li2 1_655 4 51.4(3)
Sn3 Nd5 Li2 4 4 51.0(3)
Sn4 Nd5 Li2 4_556 4 135.6(3)
Sn2 Nd5 Li2 . 4 104.8(3)
Sn5 Nd5 Li2 3_645 4 48.0(3)
Li2 Nd5 Li2 . 4 53.39(14)
Sn Nd5 Li2 3_645 4 87.0(4)
Li1 Nd5 Li2 3_645 4 87.0(4)
Sn1 Nd5 Nd4 3_655 4 52.642(19)
Sn7 Nd5 Nd4 3_655 4 99.14(2)
Sn2 Nd5 Nd4 1_655 4 50.460(18)
Sn3 Nd5 Nd4 4 4 53.02(2)
Sn4 Nd5 Nd4 4_556 4 125.35(2)
Sn2 Nd5 Nd4 . 4 142.70(2)
Sn5 Nd5 Nd4 3_645 4 92.24(2)
Li2 Nd5 Nd4 . 4 100.9(3)
Sn Nd5 Nd4 3_645 4 105.8(3)
Li1 Nd5 Nd4 3_645 4 105.8(3)
Li2 Nd5 Nd4 4 4 52.5(3)
Sn6 Sn1 Sn7 . 1_455 117.54(3)
Sn6 Sn1 Sn . 3_545 68.8(3)
Sn7 Sn1 Sn 1_455 3_545 62.9(3)
Sn6 Sn1 Li1 . 3_545 68.8(3)
Sn7 Sn1 Li1 1_455 3_545 62.9(3)
Sn Sn1 Li1 3_545 3_545 0.0(7)
Sn6 Sn1 Nd5 . 3_645 120.46(3)
Sn7 Sn1 Nd5 1_455 3_645 121.99(3)
Sn Sn1 Nd5 3_545 3_645 141.4(3)
Li1 Sn1 Nd5 3_545 3_645 141.4(3)
Sn6 Sn1 Sn7 . . 59.78(2)
Sn7 Sn1 Sn7 1_455 . 177.32(3)
Sn Sn1 Sn7 3_545 . 115.2(3)
Li1 Sn1 Sn7 3_545 . 115.2(3)
Nd5 Sn1 Sn7 3_645 . 60.69(2)
Sn6 Sn1 Nd4 . 2 131.84(4)
Sn7 Sn1 Nd4 1_455 2 64.39(3)
Sn Sn1 Nd4 3_545 2 126.3(3)
Li1 Sn1 Nd4 3_545 2 126.3(3)
Nd5 Sn1 Nd4 3_645 2 77.91(2)
Sn7 Sn1 Nd4 . 2 117.08(3)
Sn6 Sn1 Nd1 . 3_545 131.09(3)
Sn7 Sn1 Nd1 1_455 3_545 64.30(3)
Sn Sn1 Nd1 3_545 3_545 71.4(3)
Li1 Sn1 Nd1 3_545 3_545 71.4(3)
Nd5 Sn1 Nd1 3_645 3_545 77.54(2)
Sn7 Sn1 Nd1 . 3_545 117.28(3)
Nd4 Sn1 Nd1 2 3_545 94.72(2)
Sn6 Sn1 Nd2 . . 63.47(2)
Sn7 Sn1 Nd2 1_455 . 118.89(4)
Sn Sn1 Nd2 3_545 . 124.9(3)
Li1 Sn1 Nd2 3_545 . 124.9(3)
Nd5 Sn1 Nd2 3_645 . 88.12(2)
Sn7 Sn1 Nd2 . . 60.29(3)
Nd4 Sn1 Nd2 2 . 74.21(2)
Nd1 Sn1 Nd2 3_545 . 163.57(3)
Sn6 Sn1 Nd3 . . 63.82(2)
Sn7 Sn1 Nd3 1_455 . 119.61(4)
Sn Sn1 Nd3 3_545 . 63.8(3)
Li1 Sn1 Nd3 3_545 . 63.8(3)
Nd5 Sn1 Nd3 3_645 . 86.10(2)
Sn7 Sn1 Nd3 . . 59.77(3)
Nd4 Sn1 Nd3 2 . 162.08(3)
Nd1 Sn1 Nd3 3_545 . 73.73(2)
Nd2 Sn1 Nd3 . . 113.68(2)
Sn6 Sn1 Nd2 . 4_456 60.67(2)
Sn7 Sn1 Nd2 1_455 4_456 63.02(2)
Sn Sn1 Nd2 3_545 4_456 62.5(3)
Li1 Sn1 Nd2 3_545 4_456 62.5(3)
Nd5 Sn1 Nd2 3_645 4_456 156.11(4)
Sn7 Sn1 Nd2 . 4_456 114.57(3)
Nd4 Sn1 Nd2 2 4_456 85.22(2)
Nd1 Sn1 Nd2 3_545 4_456 121.06(3)
Nd2 Sn1 Nd2 . 4_456 70.929(19)
Nd3 Sn1 Nd2 . 4_456 112.40(3)
Li2 Sn2 Sn5 . 3_545 92.5(4)
Li2 Sn2 Li2 . 4_455 65.21(15)
Sn5 Sn2 Li2 3_545 4_455 57.1(3)
Li2 Sn2 Nd4 . 4_455 83.6(3)
Sn5 Sn2 Nd4 3_545 4_455 119.56(3)
Li2 Sn2 Nd4 4_455 4_455 67.1(3)
Li2 Sn2 Nd1 . . 142.6(4)
Sn5 Sn2 Nd1 3_545 . 116.68(3)
Li2 Sn2 Nd1 4_455 . 150.1(3)
Nd4 Sn2 Nd1 4_455 . 99.72(2)
Li2 Sn2 Nd3 . . 69.3(3)
Sn5 Sn2 Nd3 3_545 . 75.91(2)
Li2 Sn2 Nd3 4_455 . 110.3(3)
Nd4 Sn2 Nd3 4_455 . 149.87(3)
Nd1 Sn2 Nd3 . . 94.42(3)
Li2 Sn2 Nd5 . 1_455 137.7(4)
Sn5 Sn2 Nd5 3_545 1_455 65.02(2)
Li2 Sn2 Nd5 4_455 1_455 72.5(3)
Nd4 Sn2 Nd5 4_455 1_455 78.35(2)
Nd1 Sn2 Nd5 . 1_455 78.64(2)
Nd3 Sn2 Nd5 . 1_455 130.83(3)
Li2 Sn2 Sn . 3_545 125.7(5)
Sn5 Sn2 Sn 3_545 3_545 51.6(3)
Li2 Sn2 Sn 4_455 3_545 107.7(4)
Nd4 Sn2 Sn 4_455 3_545 146.5(3)
Nd1 Sn2 Sn . 3_545 67.8(3)
Nd3 Sn2 Sn . 3_545 63.6(3)
Nd5 Sn2 Sn 1_455 3_545 68.9(3)
Li2 Sn2 Li1 . 3_545 125.7(5)
Sn5 Sn2 Li1 3_545 3_545 51.6(3)
Li2 Sn2 Li1 4_455 3_545 107.7(4)
Nd4 Sn2 Li1 4_455 3_545 146.5(3)
Nd1 Sn2 Li1 . 3_545 67.8(3)
Nd3 Sn2 Li1 . 3_545 63.6(3)
Nd5 Sn2 Li1 1_455 3_545 68.9(3)
Sn Sn2 Li1 3_545 3_545 0.0(7)
Li2 Sn2 Nd5 . . 66.6(4)
Sn5 Sn2 Nd5 3_545 . 151.92(3)
Li2 Sn2 Nd5 4_455 . 122.5(3)
Nd4 Sn2 Nd5 4_455 . 78.26(2)
Nd1 Sn2 Nd5 . . 77.52(2)
Nd3 Sn2 Nd5 . . 79.03(2)
Nd5 Sn2 Nd5 1_455 . 142.99(3)
Sn Sn2 Nd5 3_545 . 125.4(3)
Li1 Sn2 Nd5 3_545 . 125.4(3)
Sn5 Sn3 Sn4 3_545 2_554 112.32(3)
Sn5 Sn3 Li2 3_545 . 92.7(3)
Sn4 Sn3 Li2 2_554 . 110.2(3)
Sn5 Sn3 Nd5 3_545 4_455 110.42(3)
Sn4 Sn3 Nd5 2_554 4_455 137.03(3)
Li2 Sn3 Nd5 . 4_455 71.7(3)
Sn5 Sn3 Nd4 3_545 1_455 65.03(3)
Sn4 Sn3 Nd4 2_554 1_455 117.18(3)
Li2 Sn3 Nd4 . 1_455 132.3(3)
Nd5 Sn3 Nd4 4_455 1_455 77.51(2)
Sn5 Sn3 Nd4 3_545 . 154.78(3)
Sn4 Sn3 Nd4 2_554 . 68.03(2)
Li2 Sn3 Nd4 . . 65.1(3)
Nd5 Sn3 Nd4 4_455 . 75.36(2)
Nd4 Sn3 Nd4 1_455 . 138.82(3)
Sn5 Sn3 Nd2 3_545 2_554 130.46(3)
Sn4 Sn3 Nd2 2_554 2_554 63.11(2)
Li2 Sn3 Nd2 . 2_554 136.4(3)
Nd5 Sn3 Nd2 4_455 2_554 85.79(2)
Nd4 Sn3 Nd2 1_455 2_554 74.23(2)
Nd4 Sn3 Nd2 . 2_554 73.41(2)
Sn5 Sn3 Nd3 3_545 . 74.29(2)
Sn4 Sn3 Nd3 2_554 . 61.00(2)
Li2 Sn3 Nd3 . . 66.3(3)
Nd5 Sn3 Nd3 4_455 . 137.94(3)
Nd4 Sn3 Nd3 1_455 . 134.65(3)
Nd4 Sn3 Nd3 . . 85.22(3)
Nd2 Sn3 Nd3 2_554 . 124.10(3)
Sn5 Sn3 Nd1 3_545 3_545 59.30(2)
Sn4 Sn3 Nd1 2_554 3_545 59.45(2)
Li2 Sn3 Nd1 . 3_545 133.9(3)
Nd5 Sn3 Nd1 4_455 3_545 148.94(3)
Nd4 Sn3 Nd1 1_455 3_545 71.65(2)
Nd4 Sn3 Nd1 . 3_545 127.48(3)
Nd2 Sn3 Nd1 2_554 3_545 82.45(2)
Nd3 Sn3 Nd1 . 3_545 70.84(2)
Sn Sn4 Li1 2_565 2_565 0.0(7)
Sn Sn4 Sn6 2_565 4_456 85.5(3)
Li1 Sn4 Sn6 2_565 4_456 85.5(3)
Sn Sn4 Sn3 2_565 2 114.4(3)
Li1 Sn4 Sn3 2_565 2 114.4(3)
Sn6 Sn4 Sn3 4_456 2 111.06(3)
Sn Sn4 Nd3 2_565 2 143.1(3)
Li1 Sn4 Nd3 2_565 2 143.1(3)
Sn6 Sn4 Nd3 4_456 2 130.41(3)
Sn3 Sn4 Nd3 2 2 65.34(2)
Sn Sn4 Nd1 2_565 4_556 70.6(3)
Li1 Sn4 Nd1 2_565 4_556 70.6(3)
Sn6 Sn4 Nd1 4_456 4_556 152.28(3)
Sn3 Sn4 Nd1 2 4_556 68.91(2)
Nd3 Sn4 Nd1 2 4_556 75.98(2)
Sn Sn4 Nd5 2_565 4_456 71.9(3)
Li1 Sn4 Nd5 2_565 4_456 71.9(3)
Sn6 Sn4 Nd5 4_456 4_456 109.86(3)
Sn3 Sn4 Nd5 2 4_456 138.94(3)
Nd3 Sn4 Nd5 2 4_456 85.65(2)
Nd1 Sn4 Nd5 4_556 4_456 76.53(2)
Sn Sn4 Nd2 2_565 . 64.7(3)
Li1 Sn4 Nd2 2_565 . 64.7(3)
Sn6 Sn4 Nd2 4_456 . 69.65(3)
Sn3 Sn4 Nd2 2 . 63.91(2)
Nd3 Sn4 Nd2 2 . 129.24(3)
Nd1 Sn4 Nd2 4_556 . 87.08(3)
Nd5 Sn4 Nd2 4_456 . 136.57(3)
Sn Sn4 Nd1 2_565 4_456 126.1(3)
Li1 Sn4 Nd1 2_565 4_456 126.1(3)
Sn6 Sn4 Nd1 4_456 4_456 65.87(2)
Sn3 Sn4 Nd1 2 4_456 118.24(3)
Nd3 Sn4 Nd1 2 4_456 73.39(2)
Nd1 Sn4 Nd1 4_556 4_456 140.16(3)
Nd5 Sn4 Nd1 4_456 4_456 76.33(2)
Nd2 Sn4 Nd1 . 4_456 132.31(3)
Sn Sn4 Nd4 2_565 2 130.1(3)
Li1 Sn4 Nd4 2_565 2 130.1(3)
Sn6 Sn4 Nd4 4_456 2 57.56(2)
Sn3 Sn4 Nd4 2 2 60.76(2)
Nd3 Sn4 Nd4 2 2 83.81(2)
Nd1 Sn4 Nd4 4_556 2 129.67(3)
Nd5 Sn4 Nd4 4_456 2 147.56(3)
Nd2 Sn4 Nd4 . 2 71.04(2)
Nd1 Sn4 Nd4 4_456 2 71.27(2)
Li1 Sn5 Li2 . 2_565 128.5(4)
Li1 Sn5 Sn3 . 3 116.2(3)
Li2 Sn5 Sn3 2_565 3 73.1(4)
Li1 Sn5 Sn2 . 3 68.3(3)
Li2 Sn5 Sn2 2_565 3 61.8(4)
Sn3 Sn5 Sn2 3 3 85.90(3)
Li1 Sn5 Li2 . 3_655 127.9(5)
Li2 Sn5 Li2 2_565 3_655 65.6(2)
Sn3 Sn5 Li2 3 3_655 115.8(3)
Sn2 Sn5 Li2 3 3_655 112.4(3)
Li1 Sn5 Nd3 . 3_655 74.5(3)
Li2 Sn5 Nd3 2_565 3_655 133.0(4)
Sn3 Sn5 Nd3 3 3_655 139.64(3)
Sn2 Sn5 Nd3 3 3_655 131.46(3)
Li2 Sn5 Nd3 3_655 3_655 68.7(3)
Li1 Sn5 Nd1 . . 76.8(3)
Li2 Sn5 Nd1 2_565 . 142.1(4)
Sn3 Sn5 Nd1 3 . 69.80(3)
Sn2 Sn5 Nd1 3 . 122.18(3)
Li2 Sn5 Nd1 3_655 . 125.4(3)
Nd3 Sn5 Nd1 3_655 . 75.93(2)
Li1 Sn5 Nd5 . 3_655 72.9(3)
Li2 Sn5 Nd5 2_565 3_655 72.3(4)
Sn3 Sn5 Nd5 3 3_655 140.18(3)
Sn2 Sn5 Nd5 3 3_655 60.51(2)
Li2 Sn5 Nd5 3_655 3_655 65.4(3)
Nd3 Sn5 Nd5 3_655 3_655 79.72(2)
Nd1 Sn5 Nd5 . 3_655 145.17(3)
Li1 Sn5 Nd4 . 3_655 149.6(3)
Li2 Sn5 Nd4 2_565 3_655 81.6(4)
Sn3 Sn5 Nd4 3 3_655 62.86(3)
Sn2 Sn5 Nd4 3 3_655 137.90(3)
Li2 Sn5 Nd4 3_655 3_655 64.3(3)
Nd3 Sn5 Nd4 3_655 3_655 88.28(2)
Nd1 Sn5 Nd4 . 3_655 74.70(2)
Nd5 Sn5 Nd4 3_655 3_655 129.26(3)
Sn4 Sn6 Sn1 4_556 . 150.35(4)
Sn4 Sn6 Sn7 4_556 . 96.52(3)
Sn1 Sn6 Sn7 . . 63.71(2)
Sn4 Sn6 Nd4 4_556 3_655 71.13(3)
Sn1 Sn6 Nd4 . 3_655 138.37(3)
Sn7 Sn6 Nd4 . 3_655 129.47(3)
Sn4 Sn6 Nd2 4_556 4_456 140.33(3)
Sn1 Sn6 Nd2 . 4_456 65.73(2)
Sn7 Sn6 Nd2 . 4_456 122.45(3)
Nd4 Sn6 Nd2 3_655 4_456 77.70(2)
Sn4 Sn6 Nd2 4_556 . 128.51(3)
Sn1 Sn6 Nd2 . . 63.35(3)
Sn7 Sn6 Nd2 . . 61.36(2)
Nd4 Sn6 Nd2 3_655 . 87.93(3)
Nd2 Sn6 Nd2 4_456 . 72.71(2)
Sn4 Sn6 Nd3 4_556 . 88.23(3)
Sn1 Sn6 Nd3 . . 63.15(2)
Sn7 Sn6 Nd3 . . 60.64(2)
Nd4 Sn6 Nd3 3_655 . 157.25(3)
Nd2 Sn6 Nd3 4_456 . 115.79(3)
Nd2 Sn6 Nd3 . . 113.08(2)
Sn4 Sn6 Li1 4_556 3_545 117.3(3)
Sn1 Sn6 Li1 . 3_545 56.3(3)
Sn7 Sn6 Li1 . 3_545 108.5(3)
Nd4 Sn6 Li1 3_655 3_545 120.9(3)
Nd2 Sn6 Li1 4_456 3_545 60.4(3)
Nd2 Sn6 Li1 . 3_545 113.9(3)
Nd3 Sn6 Li1 . 3_545 59.9(3)
Sn4 Sn6 Nd1 4_556 . 62.93(2)
Sn1 Sn6 Nd1 . . 119.39(3)
Sn7 Sn6 Nd1 . . 143.33(3)
Nd4 Sn6 Nd1 3_655 . 75.01(2)
Nd2 Sn6 Nd1 4_456 . 85.98(2)
Nd2 Sn6 Nd1 . . 155.22(3)
Nd3 Sn6 Nd1 . . 87.28(3)
Li1 Sn6 Nd1 3_545 . 63.1(3)
Sn4 Sn6 Nd2 4_556 4_556 60.49(2)
Sn1 Sn6 Nd2 . 4_556 117.85(3)
Sn7 Sn6 Nd2 . 4_556 59.74(2)
Nd4 Sn6 Nd2 3_655 4_556 72.34(2)
Nd2 Sn6 Nd2 4_456 4_556 131.09(3)
Nd2 Sn6 Nd2 . 4_556 68.502(19)
Nd3 Sn6 Nd2 . 4_556 106.25(2)
Li1 Sn6 Nd2 3_545 4_556 166.1(3)
Nd1 Sn6 Nd2 . 4_556 120.94(2)
Sn1 Sn7 Sn6 1_655 . 126.17(3)
Sn1 Sn7 Sn 1_655 3_645 59.2(3)
Sn6 Sn7 Sn . 3_645 78.4(3)
Sn1 Sn7 Li1 1_655 3_645 59.2(3)
Sn6 Sn7 Li1 . 3_645 78.4(3)
Sn Sn7 Li1 3_645 3_645 0.0(8)
Sn1 Sn7 Nd5 1_655 3_645 118.88(3)
Sn6 Sn7 Nd5 . 3_645 114.95(3)
Sn Sn7 Nd5 3_645 3_645 141.7(3)
Li1 Sn7 Nd5 3_645 3_645 141.7(3)
Sn1 Sn7 Sn1 1_655 . 177.32(3)
Sn6 Sn7 Sn1 . . 56.51(2)
Sn Sn7 Sn1 3_645 . 122.6(3)
Li1 Sn7 Sn1 3_645 . 122.6(3)
Nd5 Sn7 Sn1 3_645 . 58.443(19)
Sn1 Sn7 Nd3 1_655 . 118.55(4)
Sn6 Sn7 Nd3 . . 63.63(2)
Sn Sn7 Nd3 3_645 . 67.3(3)
Li1 Sn7 Nd3 3_645 . 67.3(3)
Nd5 Sn7 Nd3 3_645 . 86.14(2)
Sn1 Sn7 Nd3 . . 62.01(3)
Sn1 Sn7 Nd2 1_655 . 119.04(4)
Sn6 Sn7 Nd2 . . 62.97(2)
Sn Sn7 Nd2 3_645 . 128.3(3)
Li1 Sn7 Nd2 3_645 . 128.3(3)
Nd5 Sn7 Nd2 3_645 . 87.71(2)
Sn1 Sn7 Nd2 . . 61.72(3)
Nd3 Sn7 Nd2 . . 116.90(2)
Sn1 Sn7 Nd2 1_655 4_556 64.17(2)
Sn6 Sn7 Nd2 . 4_556 67.32(2)
Sn Sn7 Nd2 3_645 4_556 61.8(3)
Li1 Sn7 Nd2 3_645 4_556 61.8(3)
Nd5 Sn7 Nd2 3_645 4_556 156.01(3)
Sn1 Sn7 Nd2 . 4_556 118.24(3)
Nd3 Sn7 Nd2 . 4_556 114.04(3)
Nd2 Sn7 Nd2 . 4_556 71.905(19)
Sn1 Sn7 Nd4 1_655 2_655 61.90(2)
Sn6 Sn7 Nd4 . 2_655 134.05(3)
Sn Sn7 Nd4 3_645 2_655 120.2(3)
Li1 Sn7 Nd4 3_645 2_655 120.2(3)
Nd5 Sn7 Nd4 3_645 2_655 77.61(2)
Sn1 Sn7 Nd4 . 2_655 116.59(3)
Nd3 Sn7 Nd4 . 2_655 160.09(3)
Nd2 Sn7 Nd4 . 2_655 74.29(2)
Nd2 Sn7 Nd4 4_556 2_655 84.61(2)
Sn1 Sn7 Nd1 1_655 3_645 62.63(3)
Sn6 Sn7 Nd1 . 3_645 132.84(3)
Sn Sn7 Nd1 3_645 3_645 69.5(3)
Li1 Sn7 Nd1 3_645 3_645 69.5(3)
Nd5 Sn7 Nd1 3_645 3_645 76.60(2)
Sn1 Sn7 Nd1 . 3_645 115.75(3)
Nd3 Sn7 Nd1 . 3_645 72.38(2)
Nd2 Sn7 Nd1 . 3_645 161.45(3)
Nd2 Sn7 Nd1 4_556 3_645 120.60(3)
Nd4 Sn7 Nd1 2_655 3_645 92.49(2)
Sn5 Li1 Sn4 . 2_564 117.3(6)
Sn5 Li1 Sn1 . 3 112.4(5)
Sn4 Li1 Sn1 2_564 3 127.7(6)
Sn5 Li1 Sn7 . 3_655 102.1(5)
Sn4 Li1 Sn7 2_564 3_655 95.9(5)
Sn1 Li1 Sn7 3 3_655 57.9(3)
Sn5 Li1 Sn2 . 3 60.1(3)
Sn4 Li1 Sn2 2_564 3 98.7(4)
Sn1 Li1 Sn2 3 3 119.8(5)
Sn7 Li1 Sn2 3_655 3 160.9(6)
Sn5 Li1 Nd2 . 2_564 163.7(6)
Sn4 Li1 Nd2 2_564 2_564 63.9(3)
Sn1 Li1 Nd2 3 2_564 63.8(3)
Sn7 Li1 Nd2 3_655 2_564 62.1(3)
Sn2 Li1 Nd2 3 2_564 136.1(5)
Sn5 Li1 Nd3 . 3 76.5(4)
Sn4 Li1 Nd3 2_564 3 144.2(5)
Sn1 Li1 Nd3 3 3 62.4(3)
Sn7 Li1 Nd3 3_655 3 114.0(5)
Sn2 Li1 Nd3 3 3 57.8(3)
Nd2 Li1 Nd3 2_564 3 112.4(4)
Sn5 Li1 Sn6 . 3 135.2(6)
Sn4 Li1 Sn6 2_564 3 96.5(4)
Sn1 Li1 Sn6 3 3 54.9(3)
Sn7 Li1 Sn6 3_655 3 102.6(4)
Sn2 Li1 Sn6 3 3 87.9(4)
Nd2 Li1 Sn6 2_564 3 57.3(3)
Nd3 Li1 Sn6 3 3 59.3(3)
Sn5 Li1 Nd3 . 3_655 58.1(3)
Sn4 Li1 Nd3 2_564 3_655 84.9(4)
Sn1 Li1 Nd3 3 3_655 109.2(4)
Sn7 Li1 Nd3 3_655 3_655 57.9(3)
Sn2 Li1 Nd3 3 3_655 111.2(4)
Nd2 Li1 Nd3 2_564 3_655 107.1(4)
Nd3 Li1 Nd3 3 3_655 127.1(5)
Sn6 Li1 Nd3 3 3_655 160.4(5)
Sn5 Li1 Nd1 . 3 113.0(5)
Sn4 Li1 Nd1 2_564 3 59.7(3)
Sn1 Li1 Nd1 3 3 113.5(5)
Sn7 Li1 Nd1 3_655 3 143.4(5)
Sn2 Li1 Nd1 3 3 55.6(2)
Nd2 Li1 Nd1 2_564 3 82.0(3)
Nd3 Li1 Nd1 3 3 84.6(4)
Sn6 Li1 Nd1 3 3 58.6(3)
Nd3 Li1 Nd1 3_655 3 135.6(5)
Sn5 Li1 Nd5 . 3_655 61.5(3)
Sn4 Li1 Nd5 2_564 3_655 58.9(3)
Sn1 Li1 Nd5 3 3_655 173.3(6)
Sn7 Li1 Nd5 3_655 3_655 124.7(5)
Sn2 Li1 Nd5 3 3_655 55.5(2)
Nd2 Li1 Nd5 2_564 3_655 122.8(5)
Nd3 Li1 Nd5 3 3_655 112.1(4)
Sn6 Li1 Nd5 3 3_655 126.7(4)
Nd3 Li1 Nd5 3_655 3_655 70.6(3)
Nd1 Li1 Nd5 3 3_655 68.4(3)
Sn5 Li1 Nd1 . . 58.0(3)
Sn4 Li1 Nd1 2_564 . 147.5(5)
Sn1 Li1 Nd1 3 . 57.9(3)
Sn7 Li1 Nd1 3_655 . 58.1(3)
Sn2 Li1 Nd1 3 . 103.7(4)
Nd2 Li1 Nd1 2_564 . 111.4(4)
Nd3 Li1 Nd1 3 . 68.3(3)
Sn6 Li1 Nd1 3 . 107.4(4)
Nd3 Li1 Nd1 3_655 . 65.2(3)
Nd1 Li1 Nd1 3 . 152.6(5)
Nd5 Li1 Nd1 3_655 . 117.3(4)
Sn5 Li2 Sn2 2_564 . 100.5(5)
Sn5 Li2 Sn2 2_564 4 61.1(3)
Sn2 Li2 Sn2 . 4 161.6(7)
Sn5 Li2 Sn3 2_564 . 111.5(6)
Sn2 Li2 Sn3 . . 85.0(5)
Sn2 Li2 Sn3 4 . 101.0(5)
Sn5 Li2 Sn5 2_564 3_645 144.0(7)
Sn2 Li2 Sn5 . 3_645 101.4(5)
Sn2 Li2 Sn5 4 3_645 95.0(5)
Sn3 Li2 Sn5 . 3_645 98.7(5)
Sn5 Li2 Li2 2_564 4_455 60.0(6)
Sn2 Li2 Li2 . 4_455 58.3(5)
Sn2 Li2 Li2 4 4_455 107.7(8)
Sn3 Li2 Li2 . 4_455 67.2(5)
Sn5 Li2 Li2 3_645 4_455 155.0(9)
Sn5 Li2 Li2 2_564 4 89.6(8)
Sn2 Li2 Li2 . 4 128.5(9)
Sn2 Li2 Li2 4 4 56.5(6)
Sn3 Li2 Li2 . 4 137.5(9)
Sn5 Li2 Li2 3_645 4 54.4(4)
Li2 Li2 Li2 4_455 4 148.9(12)
Sn5 Li2 Nd4 2_564 . 115.4(6)
Sn2 Li2 Nd4 . . 137.6(6)
Sn2 Li2 Nd4 4 . 58.6(3)
Sn3 Li2 Nd4 . . 61.8(3)
Sn5 Li2 Nd4 3_645 . 62.1(3)
Li2 Li2 Nd4 4_455 . 121.3(8)
Li2 Li2 Nd4 4 . 75.9(6)
Sn5 Li2 Nd5 2_564 . 106.3(5)
Sn2 Li2 Nd5 . . 61.9(3)
Sn2 Li2 Nd5 4 . 120.9(6)
Sn3 Li2 Nd5 . . 133.5(6)
Sn5 Li2 Nd5 3_645 . 61.1(3)
Li2 Li2 Nd5 4_455 . 112.8(8)
Li2 Li2 Nd5 4 . 66.8(6)
Nd4 Li2 Nd5 . . 122.8(5)
Sn5 Li2 Nd3 2_564 . 157.1(7)
Sn2 Li2 Nd3 . . 58.5(3)
Sn2 Li2 Nd3 4 . 139.6(6)
Sn3 Li2 Nd3 . . 61.5(3)
Sn5 Li2 Nd3 3_645 . 56.6(3)
Li2 Li2 Nd3 4_455 . 98.5(6)
Li2 Li2 Nd3 4 . 110.2(7)
Nd4 Li2 Nd3 . . 81.6(4)
Nd5 Li2 Nd3 . . 73.2(3)
Sn5 Li2 Nd5 2_564 4_455 59.7(3)
Sn2 Li2 Nd5 . 4_455 116.1(5)
Sn2 Li2 Nd5 4 4_455 56.1(3)
Sn3 Li2 Nd5 . 4_455 57.3(3)
Sn5 Li2 Nd5 3_645 4_455 131.0(6)
Li2 Li2 Nd5 4_455 4_455 59.9(6)
Li2 Li2 Nd5 4 4_455 112.5(8)
Nd4 Li2 Nd5 . 4_455 68.9(3)
Nd5 Li2 Nd5 . 4_455 165.8(6)
Nd3 Li2 Nd5 . 4_455 118.7(5)

loop_
_geom_bond_atom_site_label_1
_geom_bond_atom_site_label_2
_geom_bond_site_symmetry_2
_geom_bond_distance
Nd1 Sn2 . 3.1844(10)
Nd1 Sn5 . 3.2447(10)
Nd1 Sn4 4_456 3.2691(11)
Nd1 Sn1 3 3.3308(10)
Nd1 Sn4 4_556 3.3369(11)
Nd1 Sn7 3_655 3.3797(10)
Nd1 Sn6 . 3.4200(10)
Nd1 Sn3 3 3.5416(11)
Nd1 Sn 3_545 3.572(15)
Nd1 Li1 3_545 3.572(15)
Nd1 Li1 . 3.727(16)
Nd1 Nd3 3_655 3.9261(9)
Nd2 Sn6 4_556 3.2390(10)
Nd2 Sn7 . 3.2925(11)
Nd2 Sn4 . 3.3249(10)
Nd2 Sn1 . 3.3383(11)
Nd2 Sn 2_565 3.347(16)
Nd2 Li1 2_565 3.347(16)
Nd2 Sn6 . 3.3419(10)
Nd2 Sn3 2 3.3482(10)
Nd2 Sn7 4_456 3.3533(9)
Nd2 Sn1 4_556 3.3869(9)
Nd2 Sn6 4_456 3.5822(10)
Nd2 Nd2 4_456 3.9021(7)
Nd3 Sn5 3_645 3.1354(10)
Nd3 Sn2 . 3.1906(9)
Nd3 Sn4 2_554 3.2318(10)
Nd3 Sn7 . 3.2673(11)
Nd3 Sn1 . 3.3393(11)
Nd3 Sn3 . 3.3582(10)
Nd3 Sn6 . 3.3588(10)
Nd3 Sn 3_545 3.380(16)
Nd3 Li1 3_545 3.380(16)
Nd3 Li2 . 3.501(17)
Nd3 Sn 3_645 3.558(16)
Nd3 Li1 3_645 3.558(16)
Nd4 Sn6 3_645 3.1586(10)
Nd4 Sn2 4 3.1779(10)
Nd4 Sn1 2_554 3.2807(10)
Nd4 Sn3 1_655 3.3024(11)
Nd4 Sn3 . 3.3323(11)
Nd4 Sn7 2_654 3.3540(10)
Nd4 Sn5 3_645 3.3643(10)
Nd4 Li2 . 3.431(18)
Nd4 Sn4 2_554 3.5414(10)
Nd4 Nd2 2_554 3.9931(9)
Nd4 Nd1 3_645 4.0108(8)
Nd4 Nd2 2_654 4.0134(9)
Nd5 Sn1 3_655 3.1359(9)
Nd5 Sn7 3_655 3.2089(9)
Nd5 Sn2 1_655 3.2110(9)
Nd5 Sn3 4 3.2697(10)
Nd5 Sn4 4_556 3.2745(10)
Nd5 Sn2 . 3.3384(9)
Nd5 Sn5 3_645 3.3441(9)
Nd5 Li2 . 3.473(18)
Nd5 Sn 3_645 3.635(16)
Nd5 Li1 3_645 3.635(16)
Nd5 Li2 4 3.690(18)
Nd5 Nd4 4 4.0359(9)
Sn1 Sn6 . 2.9901(10)
Sn1 Sn7 1_455 2.9979(9)
Sn1 Sn 3_545 3.041(16)
Sn1 Li1 3_545 3.041(16)
Sn1 Nd5 3_645 3.1360(9)
Sn1 Sn7 . 3.2147(9)
Sn1 Nd4 2 3.2807(10)
Sn1 Nd1 3_545 3.3308(10)
Sn1 Nd2 4_456 3.3869(9)
Sn2 Li2 . 2.960(18)
Sn2 Sn5 3_545 3.0021(10)
Sn2 Li2 4_455 3.022(18)
Sn2 Nd4 4_455 3.1779(10)
Sn2 Nd5 1_455 3.2110(9)
Sn2 Sn 3_545 3.219(16)
Sn2 Li1 3_545 3.219(16)
Sn3 Sn5 3_545 2.9287(11)
Sn3 Sn4 2_554 2.9765(10)
Sn3 Li2 . 3.022(18)
Sn3 Nd5 4_455 3.2697(10)
Sn3 Nd4 1_455 3.3024(11)
Sn3 Nd2 2_554 3.3482(10)
Sn3 Nd1 3_545 3.5417(11)
Sn4 Sn 2_565 2.893(16)
Sn4 Li1 2_565 2.893(16)
Sn4 Sn6 4_456 2.9209(11)
Sn4 Sn3 2 2.9765(10)
Sn4 Nd3 2 3.2317(10)
Sn4 Nd1 4_556 3.2691(11)
Sn4 Nd5 4_456 3.2745(10)
Sn4 Nd1 4_456 3.3369(11)
Sn4 Nd4 2 3.5415(10)
Sn5 Li1 . 2.717(16)
Sn5 Li2 2_565 2.879(18)
Sn5 Sn3 3 2.9287(11)
Sn5 Sn2 3 3.0020(10)
Sn5 Li2 3_655 3.067(18)
Sn5 Nd3 3_655 3.1354(10)
Sn5 Nd5 3_655 3.3440(9)
Sn5 Nd4 3_655 3.3643(10)
Sn6 Sn4 4_556 2.9209(11)
Sn6 Sn7 . 3.0981(9)
Sn6 Nd4 3_655 3.1586(10)
Sn6 Nd2 4_456 3.2390(10)
Sn6 Li1 3_545 3.408(16)
Sn6 Nd2 4_556 3.5823(10)
Sn7 Sn1 1_655 2.9979(9)
Sn7 Sn 3_645 3.151(16)
Sn7 Li1 3_645 3.151(16)
Sn7 Nd5 3_645 3.2090(8)
Sn7 Nd2 4_556 3.3533(9)
Sn7 Nd4 2_655 3.3540(10)
Sn7 Nd1 3_645 3.3798(10)
Li1 Sn4 2_564 2.893(16)
Li1 Sn1 3 3.041(16)
Li1 Sn7 3_655 3.151(16)
Li1 Sn2 3 3.219(16)
Li1 Nd2 2_564 3.347(16)
Li1 Nd3 3 3.380(16)
Li1 Sn6 3 3.408(16)
Li1 Nd3 3_655 3.558(16)
Li1 Nd1 3 3.572(15)
Li1 Nd5 3_655 3.635(16)
Li2 Sn5 2_564 2.879(18)
Li2 Sn2 4 3.022(18)
Li2 Sn5 3_645 3.067(18)
Li2 Nd5 4_455 3.690(18)
